data_4130050
loop_
_publ_author_name
'Li, Pei-Zhou'
'Wang, Xiao-Jun'
'Liu, Jia'
'Lim, Jie Sheng'
'Zou, Ruqiang'
'Zhao, Yanli'

_publ_section_title
;
 A Triazole-Containing Metal-Organic Framework as a Highly Effective and
 Substrate Size-Dependent Catalyst for CO2 Conversion.
;
_journal_issue 7
_journal_name_full 'Journal of the American Chemical Society'
_journal_page_first 2142
_journal_page_last 2145
_journal_paper_doi 10.1021/jacs.5b13335
_journal_volume 138
_journal_year 2016
_chemical_formula_sum 'C65 H38 Cu4 N12 O20'
_chemical_formula_weight 1561.23
_space_group_IT_number 21
_space_group_name_Hall 'C 2 2'
_space_group_name_H-M_alt 'C 2 2 2'
_symmetry_cell_setting orthorhombic
_symmetry_space_group_name_H-M 'C 2 2 2'
_atom_sites_solution_hydrogens geom
_atom_sites_solution_primary direct
_atom_sites_solution_secondary difmap
_audit_creation_method SHELXL-97
_cell_angle_alpha 90.00
_cell_angle_beta 90.00
_cell_angle_gamma 90.00
_cell_formula_units_Z 4
_cell_length_a 46.0575(6)
_cell_length_b 20.9442(3)
_cell_length_c 14.1001(3)
_cell_measurement_reflns_used 2391
_cell_measurement_temperature 293(2)
_cell_measurement_theta_max 76.41
_cell_measurement_theta_min 4.06
_cell_volume 13601.5(4)
_computing_cell_refinement
;
CrysAlisPro, Agilent Technologies,
Version 1.171.36.28 (release 01-02-2013 CrysAlis171 .NET)
;
_computing_data_collection
;
CrysAlisPro, Agilent Technologies,
Version 1.171.36.28 (release 01-02-2013 CrysAlis171 .NET)
;
_computing_data_reduction
;
CrysAlisPro, Agilent Technologies,
Version 1.171.36.28 (release 01-02-2013 CrysAlis171 .NET)
;
_computing_molecular_graphics
;
O. V. Dolomanov, L. J. Bourhis, R. J. Gildea, J. A. K. Howard and H. Puschmann,
OLEX2: a complete structure solution, refinement and analysis program.
J. Appl. Cryst. (2009). 42, 339-341.
;
_computing_publication_material
;
O. V. Dolomanov, L. J. Bourhis, R. J. Gildea, J. A. K. Howard and H. Puschmann,
OLEX2: a complete structure solution, refinement and analysis program.
J. Appl. Cryst. (2009). 42, 339-341.
;
_computing_structure_refinement 'SHELXL-97 (Sheldrick, 1997)'
_computing_structure_solution 'SHELXS-97 (Sheldrick, 1990)'
_diffrn_ambient_temperature 293(2)
_diffrn_measured_fraction_theta_full 0.976
_diffrn_measured_fraction_theta_max 0.976
_diffrn_measurement_device_type 'SuperNova, Dual, Cu at zero, Atlas'
_diffrn_measurement_method '\w scans'
_diffrn_radiation_monochromator graphite
_diffrn_radiation_source 'fine-focus sealed tube'
_diffrn_radiation_type CuK\a
_diffrn_radiation_wavelength 1.54178
_diffrn_reflns_av_R_equivalents 0.0212
_diffrn_reflns_av_sigmaI/netI 0.0297
_diffrn_reflns_limit_h_max 56
_diffrn_reflns_limit_h_min -55
_diffrn_reflns_limit_k_max 25
_diffrn_reflns_limit_k_min -25
_diffrn_reflns_limit_l_max 5
_diffrn_reflns_limit_l_min -17
_diffrn_reflns_number 18622
_diffrn_reflns_theta_full 73.24
_diffrn_reflns_theta_max 73.24
_diffrn_reflns_theta_min 3.57
_exptl_absorpt_coefficient_mu 1.056
_exptl_absorpt_correction_T_max 0.880
_exptl_absorpt_correction_T_min 0.877
_exptl_absorpt_correction_type multi-scan
_exptl_absorpt_process_details
;
CrysAlisPro, Agilent Technologies,
Version 1.171.36.28 (release 01-02-2013 CrysAlis171 .NET)
(compiled Feb  1 2013,16:14:44)
Empirical absorption correction using spherical harmonics,
 implemented in SCALE3 ABSPACK scaling algorithm.
;
_exptl_crystal_colour blue
_exptl_crystal_density_diffrn 0.762
_exptl_crystal_density_method 'not measured'
_exptl_crystal_description block
_exptl_crystal_F_000 3152
_exptl_crystal_size_max 0.124
_exptl_crystal_size_mid 0.122
_exptl_crystal_size_min 0.121
_platon_squeeze_details
;
 The unit cell contains DMF molecules, which have been treated as a 
 diffuse contribution to the overall scattering without specific atom 
 positions by SQUEEZE/PLATON.
;
_refine_diff_density_max 0.289
_refine_diff_density_min -0.206
_refine_diff_density_rms 0.030
_refine_ls_abs_structure_details 'Flack H D (1983), Acta Cryst. A39, 876-881'
_refine_ls_abs_structure_Flack 0.28(2)
_refine_ls_extinction_method none
_refine_ls_goodness_of_fit_ref 1.021
_refine_ls_hydrogen_treatment mixed
_refine_ls_matrix_type full
_refine_ls_number_parameters 459
_refine_ls_number_reflns 11399
_refine_ls_number_restraints 0
_refine_ls_restrained_S_all 1.021
_refine_ls_R_factor_all 0.0381
_refine_ls_R_factor_gt 0.0314
_refine_ls_shift/su_max 0.014
_refine_ls_shift/su_mean 0.003
_refine_ls_structure_factor_coef Fsqd
_refine_ls_weighting_details 'calc w=1/[\s^2^(Fo^2^)+(0.0406P)^2^+0.0000P] where P=(Fo^2^+2Fc^2^)/3'
_refine_ls_weighting_scheme calc
_refine_ls_wR_factor_gt 0.0770
_refine_ls_wR_factor_ref 0.0797
_reflns_number_gt 9371
_reflns_number_total 11399
_reflns_threshold_expression >2sigma(I)
_cod_data_source_file ja5b13335_si_002.cif
_cod_data_source_block CuT41
_cod_original_sg_symbol_H-M C222
_cod_database_code 4130050

loop_
_symmetry_equiv_pos_as_xyz
'x, y, z'
'-x, -y, z'
'x, -y, -z'
'-x, y, -z'
'x+1/2, y+1/2, z'
'-x+1/2, -y+1/2, z'
'x+1/2, -y+1/2, -z'
'-x+1/2, y+1/2, -z'

loop_
_atom_site_label
_atom_site_type_symbol
_atom_site_fract_x
_atom_site_fract_y
_atom_site_fract_z
_atom_site_U_iso_or_equiv
_atom_site_adp_type
_atom_site_occupancy
_atom_site_symmetry_multiplicity
_atom_site_calc_flag
_atom_site_refinement_flags
Cu1 Cu 0.195124(7) 0.0000 0.0000 0.04597(9) Uani 1 2 d S
Cu2 Cu 0.137553(7) 0.0000 0.0000 0.04551(9) Uani 1 2 d S
Cu3 Cu 0.258461(5) 0.189463(11) 0.49657(4) 0.04461(7) Uani 1 1 d .
O1 O 0.19061(5) 0.06703(11) 0.09637(16) 0.0603(6) Uani 1 1 d .
O2 O 0.14191(5) 0.06296(12) 0.09982(17) 0.0668(6) Uani 1 1 d .
O3 O 0.22871(4) 0.17955(12) 0.39562(17) 0.0644(6) Uani 1 1 d .
O4 O 0.21337(5) 0.28020(12) 0.40255(18) 0.0622(6) Uani 1 1 d .
O5 O 0.19034(5) 0.06561(11) -0.10114(17) 0.0613(6) Uani 1 1 d .
O6 O 0.14211(5) 0.06975(11) -0.09233(19) 0.0685(6) Uani 1 1 d .
O7 O 0.22839(4) 0.17609(11) -0.40694(16) 0.0600(6) Uani 1 1 d .
O8 O 0.21538(5) 0.27936(12) -0.40447(18) 0.0653(6) Uani 1 1 d .
O9 O 0.24140(5) 0.0000 0.0000 0.1299(12) Uani 1 2 d S
H9 H 0.2473 -0.0266 -0.0380 0.195 Uiso 0.50 1 calc PR
O10 O 0.09111(4) 0.0000 0.0000 0.1155(11) Uani 1 2 d S
H10 H 0.0852 0.0252 0.0401 0.173 Uiso 0.50 1 calc PR
H11A H 0.2931 0.0860 0.4810 0.173 Uiso 1 1 d R
H11B H 0.2621 0.0610 0.5100 0.173 Uiso 1 1 d R
O11 O 0.27401(5) 0.09345(8) 0.4941(3) 0.1028(7) Uani 1 1 d .
N3 N 0.07085(7) 0.29779(19) 0.2143(2) 0.1208(14) Uani 1 1 d .
N2 N 0.09311(7) 0.2631(2) 0.1887(3) 0.1276(16) Uani 1 1 d .
N1 N 0.11240(6) 0.26577(18) 0.2578(3) 0.0942(11) Uani 1 1 d .
C1 C 0.16677(7) 0.08601(15) 0.1236(2) 0.0559(8) Uani 1 1 d .
C8 C 0.21192(6) 0.22402(16) 0.3730(2) 0.0533(8) Uani 1 1 d .
C2 C 0.16555(7) 0.14021(16) 0.1918(2) 0.0585(8) Uani 1 1 d .
C4 C 0.18740(7) 0.20898(15) 0.3089(2) 0.0569(8) Uani 1 1 d .
C18 C 0.16570(7) 0.08736(15) -0.1233(2) 0.0529(7) Uani 1 1 d .
C19 C 0.16574(7) 0.14418(16) -0.1891(2) 0.0587(8) Uani 1 1 d .
C24 C 0.18909(7) 0.15547(16) -0.2526(2) 0.0585(8) Uani 1 1 d .
H24 H 0.2048 0.1276 -0.2540 0.070 Uiso 1 1 calc R
C23 C 0.18860(7) 0.20665(17) -0.3112(3) 0.0610(9) Uani 1 1 d .
C5 C 0.16266(7) 0.24491(18) 0.3129(3) 0.0685(9) Uani 1 1 d .
H5 H 0.1616 0.2801 0.3530 0.082 Uiso 1 1 calc R
C3 C 0.18851(7) 0.15495(16) 0.2480(2) 0.0567(8) Uani 1 1 d .
H3 H 0.2051 0.1295 0.2467 0.068 Uiso 1 1 calc R
C25 C 0.21294(6) 0.22190(18) -0.3800(2) 0.0530(8) Uani 1 1 d .
C22 C 0.16536(8) 0.25109(19) -0.3072(3) 0.0714(9) Uani 1 1 d .
H22 H 0.1657 0.2880 -0.3438 0.086 Uiso 1 1 calc R
C20 C 0.14249(7) 0.18455(18) -0.1892(3) 0.0691(9) Uani 1 1 d .
H20 H 0.1266 0.1765 -0.1501 0.083 Uiso 1 1 calc R
C21 C 0.14264(8) 0.23842(19) -0.2486(3) 0.0770(11) Uani 1 1 d .
N4 N 0.11951(7) 0.28306(18) -0.2466(3) 0.1035(13) Uani 1 1 d .
C26 C 0.10232(7) 0.29937(17) -0.1729(3) 0.0798(10) Uani 1 1 d .
H26 H 0.1018 0.2804 -0.1133 0.096 Uiso 1 1 calc R
C27 C 0.08568(6) 0.35014(16) -0.2046(2) 0.0757(8) Uani 1 1 d .
N5 N 0.11492(10) 0.3239(2) -0.3195(3) 0.146(2) Uani 1 1 d .
C6 C 0.13884(7) 0.22832(19) 0.2559(3) 0.0740(10) Uani 1 1 d .
C7 C 0.13964(7) 0.17595(18) 0.1972(3) 0.0691(9) Uani 1 1 d .
H7 H 0.1234 0.1643 0.1618 0.083 Uiso 1 1 calc R
C9 C 0.10289(7) 0.30195(19) 0.3296(3) 0.0826(11) Uani 1 1 d .
H9A H 0.1125 0.3116 0.3858 0.099 Uiso 1 1 calc R
C10 C 0.07597(6) 0.32160(16) 0.3022(2) 0.0761(8) Uani 1 1 d .
N6 N 0.09383(8) 0.36235(17) -0.2960(2) 0.1147(13) Uani 1 1 d .
C11 C 0.05614(5) 0.36595(14) 0.3509(2) 0.0647(6) Uani 1 1 d .
C16 C 0.03003(6) 0.38689(12) 0.30895(19) 0.0622(6) Uani 1 1 d .
H16 H 0.0246 0.3713 0.2498 0.075 Uiso 1 1 calc R
C15 C 0.01250(5) 0.43023(11) 0.35480(17) 0.0528(5) Uani 1 1 d .
H15 H -0.0045 0.4438 0.3252 0.063 Uiso 1 1 calc R
C14 C 0.01919(4) 0.45409(12) 0.44269(15) 0.0506(5) Uani 1 1 d .
C13 C 0.04429(5) 0.42929(16) 0.4883(3) 0.0897(11) Uani 1 1 d .
H13 H 0.0490 0.4423 0.5495 0.108 Uiso 1 1 calc R
C17 C 0.0000 0.5000 0.5000 0.0471(7) Uani 1 4 d S
C12 C 0.06190(6) 0.3854(2) 0.4410(2) 0.0918(11) Uani 1 1 d .
H12 H 0.0781 0.3689 0.4721 0.110 Uiso 1 1 calc R
C28 C 0.06297(6) 0.38649(14) -0.1547(2) 0.0666(7) Uani 1 1 d .
C29 C 0.05343(7) 0.36787(16) -0.0680(2) 0.0911(11) Uani 1 1 d .
H29 H 0.0608 0.3308 -0.0408 0.109 Uiso 1 1 calc R
C30 C 0.03278(7) 0.40356(13) -0.0191(3) 0.0881(12) Uani 1 1 d .
H30 H 0.0268 0.3905 0.0409 0.106 Uiso 1 1 calc R
C31 C 0.02096(5) 0.45829(11) -0.05874(15) 0.0507(5) Uani 1 1 d .
C33 C 0.05266(5) 0.44319(15) -0.1922(2) 0.0677(7) Uani 1 1 d .
H33 H 0.0597 0.4578 -0.2500 0.081 Uiso 1 1 calc R
C34 C 0.0000 0.5000 0.0000 0.0436(7) Uani 1 4 d S
C32 C 0.03222(4) 0.47779(13) -0.14489(16) 0.0606(6) Uani 1 1 d .
H32 H 0.0256 0.5158 -0.1714 0.073 Uiso 1 1 calc R

loop_
_atom_site_aniso_label
_atom_site_aniso_U_11
_atom_site_aniso_U_22
_atom_site_aniso_U_33
_atom_site_aniso_U_23
_atom_site_aniso_U_13
_atom_site_aniso_U_12
Cu1 0.03712(15) 0.04171(17) 0.0591(2) -0.0074(4) 0.000 0.000
Cu2 0.03755(15) 0.04259(17) 0.0564(2) -0.0051(4) 0.000 0.000
Cu3 0.03909(11) 0.03682(11) 0.05793(15) 0.0005(2) 0.0022(2) 0.00465(9)
O1 0.0558(13) 0.0557(14) 0.0694(14) -0.0197(11) -0.0043(10) 0.0013(11)
O2 0.0536(12) 0.0712(15) 0.0758(15) -0.0299(12) -0.0006(10) -0.0015(11)
O3 0.0566(11) 0.0620(15) 0.0745(14) -0.0173(12) -0.0151(10) 0.0070(11)
O4 0.0543(11) 0.0581(15) 0.0742(16) -0.0174(12) -0.0135(10) 0.0032(10)
O5 0.0567(13) 0.0553(14) 0.0720(15) 0.0110(11) 0.0116(10) 0.0049(11)
O6 0.0607(13) 0.0605(14) 0.0842(16) 0.0170(12) 0.0100(11) 0.0023(11)
O7 0.0567(11) 0.0530(13) 0.0702(13) 0.0047(10) 0.0157(9) 0.0074(10)
O8 0.0640(13) 0.0577(15) 0.0742(16) 0.0047(12) 0.0211(11) 0.0037(11)
O9 0.0389(10) 0.139(3) 0.211(4) -0.007(5) 0.000 0.000
O10 0.0384(10) 0.172(3) 0.136(2) -0.025(4) 0.000 0.000
O11 0.1188(15) 0.0506(9) 0.1389(19) 0.009(2) 0.017(2) 0.0313(9)
N3 0.0971(19) 0.153(3) 0.112(2) -0.072(2) -0.0385(18) 0.066(2)
N2 0.0834(18) 0.181(4) 0.118(3) -0.082(3) -0.0376(18) 0.070(2)
N1 0.0583(13) 0.118(3) 0.106(2) -0.058(2) -0.0173(14) 0.0368(16)
C1 0.0591(17) 0.0447(17) 0.064(2) -0.0093(14) -0.0149(16) 0.0015(15)
C8 0.0485(14) 0.0537(19) 0.0576(19) -0.0185(15) 0.0015(13) 0.0062(14)
C2 0.0557(16) 0.0502(17) 0.069(2) -0.0130(15) -0.0042(15) 0.0039(15)
C4 0.0553(16) 0.0510(19) 0.0644(19) -0.0137(15) -0.0125(14) 0.0047(14)
C18 0.0564(17) 0.0512(18) 0.0510(18) -0.0066(13) 0.0046(14) 0.0096(16)
C19 0.0610(16) 0.0558(18) 0.0594(18) 0.0062(15) 0.0131(15) 0.0093(16)
C24 0.0545(16) 0.0542(19) 0.067(2) 0.0021(15) 0.0157(14) 0.0027(15)
C23 0.0544(16) 0.064(2) 0.065(2) 0.0088(17) 0.0094(15) 0.0093(15)
C5 0.0584(16) 0.065(2) 0.082(2) -0.0294(18) -0.0126(16) 0.0158(16)
C3 0.0501(15) 0.0519(19) 0.068(2) -0.0144(15) -0.0041(13) 0.0118(14)
C25 0.0452(14) 0.060(2) 0.0540(19) 0.0034(15) 0.0103(12) 0.0007(15)
C22 0.080(2) 0.0617(19) 0.073(2) 0.0128(17) 0.0221(19) 0.0154(18)
C20 0.0647(17) 0.0646(19) 0.078(2) 0.0148(17) 0.0244(15) 0.0110(16)
C21 0.076(2) 0.075(2) 0.080(2) 0.0192(18) 0.0297(18) 0.0333(19)
N4 0.091(2) 0.115(3) 0.104(2) 0.050(2) 0.0560(18) 0.059(2)
C26 0.0782(18) 0.081(2) 0.080(2) 0.0134(17) 0.0311(15) 0.0219(17)
C27 0.0714(16) 0.0754(18) 0.080(2) 0.0201(16) 0.0287(15) 0.0221(15)
N5 0.170(4) 0.150(4) 0.119(3) 0.062(3) 0.084(3) 0.107(3)
C6 0.0545(15) 0.078(2) 0.090(2) -0.0287(19) -0.0079(16) 0.0167(16)
C7 0.0572(15) 0.075(2) 0.075(2) -0.0213(17) -0.0134(14) 0.0081(16)
C9 0.0795(18) 0.097(3) 0.071(2) -0.0345(18) -0.0073(15) 0.0354(18)
C10 0.0655(15) 0.079(2) 0.084(2) -0.0286(17) -0.0118(14) 0.0167(14)
N6 0.130(2) 0.115(3) 0.099(2) 0.042(2) 0.058(2) 0.069(2)
C11 0.0506(11) 0.0680(16) 0.0755(17) -0.0085(14) -0.0004(12) 0.0069(12)
C16 0.0720(14) 0.0507(13) 0.0638(14) -0.0054(12) -0.0158(12) 0.0075(12)
C15 0.0470(9) 0.0499(12) 0.0615(14) 0.0012(11) -0.0079(10) 0.0045(10)
C14 0.0389(9) 0.0646(13) 0.0482(12) 0.0014(11) -0.0006(8) 0.0034(9)
C13 0.0589(12) 0.131(2) 0.079(2) -0.034(2) -0.0195(17) 0.0411(15)
C17 0.0326(13) 0.060(2) 0.0489(18) 0.000 0.000 0.000
C12 0.0576(15) 0.135(3) 0.083(2) -0.027(2) -0.0120(14) 0.0368(18)
C28 0.0601(13) 0.0695(17) 0.0702(17) 0.0118(14) 0.0145(12) 0.0112(12)
C29 0.102(2) 0.0706(19) 0.100(2) 0.0328(18) 0.0435(19) 0.0361(17)
C30 0.0945(18) 0.0701(15) 0.100(3) 0.0297(17) 0.0407(19) 0.0342(14)
C31 0.0452(10) 0.0557(12) 0.0511(13) 0.0025(10) 0.0034(9) 0.0024(9)
C33 0.0468(11) 0.0829(19) 0.0735(17) 0.0181(15) 0.0096(11) 0.0157(12)
C34 0.0388(14) 0.0440(16) 0.0479(18) 0.000 0.000 0.000
C32 0.0409(9) 0.0816(18) 0.0592(13) 0.0134(12) 0.0009(9) 0.0123(10)

loop_
_atom_type_symbol
_atom_type_description
_atom_type_scat_dispersion_real
_atom_type_scat_dispersion_imag
_atom_type_scat_source
C C 0.0181 0.0091 'International Tables Vol C Tables 4.2.6.8 and 6.1.1.4'
H H 0.0000 0.0000 'International Tables Vol C Tables 4.2.6.8 and 6.1.1.4'
Cu Cu -1.9646 0.5888 'International Tables Vol C Tables 4.2.6.8 and 6.1.1.4'
N N 0.0311 0.0180 'International Tables Vol C Tables 4.2.6.8 and 6.1.1.4'
O O 0.0492 0.0322 'International Tables Vol C Tables 4.2.6.8 and 6.1.1.4'

loop_
_geom_angle_atom_site_label_1
_geom_angle_atom_site_label_2
_geom_angle_atom_site_label_3
_geom_angle
_geom_angle_site_symmetry_1
_geom_angle_site_symmetry_3
O1 Cu1 O1 167.85(13) . 3
O1 Cu1 O5 89.20(6) . 3
O1 Cu1 O5 89.45(6) 3 3
O1 Cu1 O5 89.45(6) . .
O1 Cu1 O5 89.20(6) 3 .
O5 Cu1 O5 167.31(12) 3 .
O1 Cu1 O9 96.08(6) . .
O1 Cu1 O9 96.08(6) 3 .
O5 Cu1 O9 96.34(6) 3 .
O5 Cu1 O9 96.34(6) . .
O1 Cu1 Cu2 83.92(6) . .
O1 Cu1 Cu2 83.92(6) 3 .
O5 Cu1 Cu2 83.66(6) 3 .
O5 Cu1 Cu2 83.66(6) . .
O9 Cu1 Cu2 180.0 . .
O2 Cu2 O2 168.12(12) . 3
O2 Cu2 O6 90.78(8) . 3
O2 Cu2 O6 87.96(8) 3 3
O2 Cu2 O6 87.96(8) . .
O2 Cu2 O6 90.78(8) 3 .
O6 Cu2 O6 167.76(13) 3 .
O2 Cu2 O10 95.94(6) . .
O2 Cu2 O10 95.94(6) 3 .
O6 Cu2 O10 96.12(7) 3 .
O6 Cu2 O10 96.12(7) . .
O2 Cu2 Cu1 84.06(6) . .
O2 Cu2 Cu1 84.06(6) 3 .
O6 Cu2 Cu1 83.88(7) 3 .
O6 Cu2 Cu1 83.88(7) . .
O10 Cu2 Cu1 180.0 . .
O8 Cu3 O4 88.08(7) 6_556 6
O8 Cu3 O7 89.30(11) 6_556 1_556
O4 Cu3 O7 169.25(10) 6 1_556
O8 Cu3 O3 166.16(10) 6_556 .
O4 Cu3 O3 90.34(11) 6 .
O7 Cu3 O3 89.71(7) 1_556 .
O8 Cu3 O11 96.87(12) 6_556 .
O4 Cu3 O11 94.15(11) 6 .
O7 Cu3 O11 96.52(11) 1_556 .
O3 Cu3 O11 96.96(12) . .
O8 Cu3 Cu3 82.06(7) 6_556 6
O4 Cu3 Cu3 83.38(7) 6 6
O7 Cu3 Cu3 85.93(7) 1_556 6
O3 Cu3 Cu3 84.10(7) . 6
O11 Cu3 Cu3 177.32(7) . 6
C1 O1 Cu1 122.8(2) . .
C1 O2 Cu2 122.4(2) . .
C8 O3 Cu3 122.1(2) . .
C8 O4 Cu3 124.5(2) . 6
C18 O5 Cu1 121.7(2) . .
C18 O6 Cu2 123.6(2) . .
C25 O7 Cu3 120.1(2) . 1_554
C25 O8 Cu3 124.8(2) . 6_554
Cu1 O9 H9 109.5 . .
Cu2 O10 H10 109.5 . .
Cu3 O11 H11A 119.2 . .
Cu3 O11 H11B 120.2 . .
H11A O11 H11B 120.5 . .
N2 N3 C10 108.7(3) . .
N3 N2 N1 107.5(3) . .
N2 N1 C9 111.2(3) . .
N2 N1 C6 122.0(3) . .
C9 N1 C6 126.5(3) . .
O1 C1 O2 126.3(3) . .
O1 C1 C2 118.8(3) . .
O2 C1 C2 114.9(3) . .
O4 C8 O3 125.6(3) . .
O4 C8 C4 116.4(3) . .
O3 C8 C4 117.9(3) . .
C3 C2 C7 120.5(3) . .
C3 C2 C1 121.4(3) . .
C7 C2 C1 118.1(3) . .
C5 C4 C3 119.6(3) . .
C5 C4 C8 119.6(3) . .
C3 C4 C8 120.7(3) . .
O6 C18 O5 126.8(3) . .
O6 C18 C19 117.2(3) . .
O5 C18 C19 115.8(3) . .
C20 C19 C24 119.4(3) . .
C20 C19 C18 119.2(3) . .
C24 C19 C18 121.4(3) . .
C23 C24 C19 120.3(3) . .
C23 C24 H24 119.9 . .
C19 C24 H24 119.8 . .
C24 C23 C22 120.5(3) . .
C24 C23 C25 123.0(3) . .
C22 C23 C25 116.4(3) . .
C4 C5 C6 119.4(3) . .
C4 C5 H5 120.3 . .
C6 C5 H5 120.3 . .
C2 C3 C4 120.4(3) . .
C2 C3 H3 119.8 . .
C4 C3 H3 119.8 . .
O7 C25 O8 126.8(3) . .
O7 C25 C23 116.9(3) . .
O8 C25 C23 116.3(3) . .
C21 C22 C23 118.5(3) . .
C21 C22 H22 120.8 . .
C23 C22 H22 120.8 . .
C19 C20 C21 119.6(3) . .
C19 C20 H20 120.2 . .
C21 C20 H20 120.2 . .
C22 C21 C20 121.5(3) . .
C22 C21 N4 117.5(3) . .
C20 C21 N4 120.9(3) . .
C26 N4 N5 109.4(3) . .
C26 N4 C21 128.5(3) . .
N5 N4 C21 121.3(3) . .
N4 C26 C27 105.7(3) . .
N4 C26 H26 127.1 . .
C27 C26 H26 127.2 . .
N6 C27 C26 107.2(3) . .
N6 C27 C28 123.3(3) . .
C26 C27 C28 129.5(3) . .
N6 N5 N4 108.3(3) . .
C7 C6 C5 121.4(3) . .
C7 C6 N1 117.7(3) . .
C5 C6 N1 120.8(3) . .
C6 C7 C2 118.6(3) . .
C6 C7 H7 120.7 . .
C2 C7 H7 120.7 . .
N1 C9 C10 104.8(3) . .
N1 C9 H9A 127.6 . .
C10 C9 H9A 127.6 . .
N3 C10 C9 107.8(3) . .
N3 C10 C11 123.4(3) . .
C9 C10 C11 128.6(3) . .
N5 N6 C27 109.2(3) . .
C12 C11 C16 117.7(2) . .
C12 C11 C10 120.2(2) . .
C16 C11 C10 122.0(3) . .
C15 C16 C11 120.6(2) . .
C15 C16 H16 119.7 . .
C11 C16 H16 119.7 . .
C14 C15 C16 122.2(2) . .
C14 C15 H15 118.9 . .
C16 C15 H15 118.9 . .
C15 C14 C13 117.3(2) . .
C15 C14 C17 125.07(17) . .
C13 C14 C17 117.3(2) . .
C12 C13 C14 119.8(3) . .
C12 C13 H13 120.1 . .
C14 C13 H13 120.1 . .
C14 C17 C14 109.74(16) 4_556 2_565
C14 C17 C14 116.50(16) 4_556 3_566
C14 C17 C14 102.47(18) 2_565 3_566
C14 C17 C14 102.47(18) 4_556 .
C14 C17 C14 116.50(16) 2_565 .
C14 C17 C14 109.74(16) 3_566 .
C11 C12 C13 122.0(3) . .
C11 C12 H12 119.0 . .
C13 C12 H12 119.0 . .
C29 C28 C33 118.7(3) . .
C29 C28 C27 120.8(3) . .
C33 C28 C27 120.3(3) . .
C28 C29 C30 120.9(3) . .
C28 C29 H29 119.6 . .
C30 C29 H29 119.6 . .
C31 C30 C29 120.8(3) . .
C31 C30 H30 119.6 . .
C29 C30 H30 119.6 . .
C32 C31 C30 116.8(2) . .
C32 C31 C34 122.62(19) . .
C30 C31 C34 119.8(2) . .
C32 C33 C28 120.5(3) . .
C32 C33 H33 119.8 . .
C28 C33 H33 119.8 . .
C31 C34 C31 102.53(16) 3_565 .
C31 C34 C31 115.08(16) 3_565 4
C31 C34 C31 111.05(17) . 4
C31 C34 C31 111.05(17) 3_565 2_565
C31 C34 C31 115.08(16) . 2_565
C31 C34 C31 102.53(16) 4 2_565
C33 C32 C31 122.1(2) . .
C33 C32 H32 118.9 . .
C31 C32 H32 118.9 . .

loop_
_geom_bond_atom_site_label_1
_geom_bond_atom_site_label_2
_geom_bond_distance
_geom_bond_site_symmetry_2
Cu1 O1 1.965(2) .
Cu1 O1 1.965(2) 3
Cu1 O5 1.993(2) 3
Cu1 O5 1.993(2) .
Cu1 O9 2.131(2) .
Cu1 Cu2 2.6516(4) .
Cu2 O2 1.939(2) .
Cu2 O2 1.939(2) 3
Cu2 O6 1.968(2) 3
Cu2 O6 1.968(2) .
Cu2 O10 2.139(2) .
Cu3 O8 1.956(2) 6_556
Cu3 O4 1.961(2) 6
Cu3 O7 1.961(2) 1_556
Cu3 O3 1.987(2) .
Cu3 O11 2.1349(16) .
Cu3 Cu3 2.6529(5) 6
O1 C1 1.229(4) .
O2 C1 1.287(4) .
O3 C8 1.252(4) .
O4 C8 1.250(4) .
O4 Cu3 1.961(2) 6
O5 C18 1.262(4) .
O6 C18 1.228(4) .
O7 C25 1.253(4) .
O7 Cu3 1.961(2) 1_554
O8 C25 1.257(4) .
O8 Cu3 1.956(2) 6_554
O9 H9 0.8200 .
O10 H10 0.8200 .
O11 H11A 0.9138 .
O11 H11B 0.9004 .
N3 N2 1.307(4) .
N3 C10 1.357(4) .
N2 N1 1.320(4) .
N1 C9 1.338(4) .
N1 C6 1.449(4) .
C1 C2 1.489(4) .
C8 C4 1.480(4) .
C2 C3 1.357(4) .
C2 C7 1.411(5) .
C4 C5 1.367(5) .
C4 C3 1.421(4) .
C18 C19 1.509(4) .
C19 C20 1.365(5) .
C19 C24 1.419(4) .
C24 C23 1.353(4) .
C24 H24 0.9300 .
C23 C22 1.420(5) .
C23 C25 1.517(4) .
C5 C6 1.404(5) .
C5 H5 0.9300 .
C3 H3 0.9300 .
C22 C21 1.359(5) .
C22 H22 0.9300 .
C20 C21 1.406(5) .
C20 H20 0.9300 .
C21 N4 1.418(4) .
N4 C26 1.350(4) .
N4 N5 1.354(5) .
C26 C27 1.385(4) .
C26 H26 0.9300 .
C27 N6 1.366(4) .
C27 C28 1.473(4) .
N5 N6 1.304(4) .
C6 C7 1.374(5) .
C7 H7 0.9300 .
C9 C10 1.362(4) .
C9 H9A 0.9300 .
C10 C11 1.472(4) .
C11 C12 1.361(4) .
C11 C16 1.410(4) .
C16 C15 1.376(3) .
C16 H16 0.9300 .
C15 C14 1.371(3) .
C15 H15 0.9300 .
C14 C13 1.422(3) .
C14 C17 1.536(2) .
C13 C12 1.396(4) .
C13 H13 0.9300 .
C17 C14 1.536(2) 4_556
C17 C14 1.536(2) 2_565
C17 C14 1.536(2) 3_566
C12 H12 0.9300 .
C28 C29 1.357(4) .
C28 C33 1.384(4) .
C29 C30 1.392(4) .
C29 H29 0.9300 .
C30 C31 1.387(3) .
C30 H30 0.9300 .
C31 C32 1.383(3) .
C31 C34 1.543(2) .
C33 C32 1.362(3) .
C33 H33 0.9300 .
C34 C31 1.543(2) 3_565
C34 C31 1.543(2) 4
C34 C31 1.543(2) 2_565
C32 H32 0.9300 .

loop_
_platon_squeeze_void_nr
_platon_squeeze_void_average_x
_platon_squeeze_void_average_y
_platon_squeeze_void_average_z
_platon_squeeze_void_volume
_platon_squeeze_void_count_electrons
1 -0.002 -0.007 -0.046 8590.1 1966.4
